data_2211596
loop_
_publ_author_name
'Dai, Jian-Fang'
'Liu, Fu-Ying'
'Liu, Hui'
'Sun, Bai-Wang'
'Wang, Yi-Hong'

_publ_section_title
;
 Bis(2,2'-bipyridine <i>N</i>-oxide)bis(dicyanamido)copper(II)
;
_journal_coeditor_code SG2077
_journal_issue 12
_journal_name_full 'Acta Crystallographica Section E'
_journal_page_first m3375
_journal_page_last m3376
_journal_paper_doi 10.1107/S1600536806047441
_journal_volume 62
_journal_year 2006
_chemical_formula_iupac '[Cu (C2 N3)2 (C10 H8 N2 O)2]'
_chemical_formula_moiety 'C24 H16 Cu N10 O2'
_chemical_formula_sum 'C24 H16 Cu N10 O2'
_chemical_formula_weight 540.01
_chemical_name_systematic
;
Bis(2,2'-bipyridine N-oxide)bis(dicyanamido)copper(II)
;
_space_group_IT_number 14
_symmetry_cell_setting monoclinic
_symmetry_space_group_name_Hall '-P 2ybc'
_symmetry_space_group_name_H-M 'P 1 21/c 1'
_atom_sites_solution_hydrogens geom
_atom_sites_solution_primary direct
_atom_sites_solution_secondary difmap
_audit_creation_method SHELXL-97
_cell_angle_alpha 90.00
_cell_angle_beta 92.56(3)
_cell_angle_gamma 90.00
_cell_formula_units_Z 2
_cell_length_a 10.206(2)
_cell_length_b 8.0840(16)
_cell_length_c 13.638(3)
_cell_measurement_reflns_used 25
_cell_measurement_temperature 298(2)
_cell_measurement_theta_max 25.30
_cell_measurement_theta_min 2.12
_cell_volume 1124.1(4)
_computing_cell_refinement 'SAINT (Bruker, 1999)'
_computing_data_collection 'SMART (Bruker, 1998)'
_computing_data_reduction SAINT
_computing_molecular_graphics 'SHELXTL (Sheldrick, 1999)'
_computing_publication_material SHELXTL
_computing_structure_refinement 'SHELXL97 (Sheldrick, 1997)'
_computing_structure_solution 'SHELXS97 (Sheldrick, 1997)'
_diffrn_ambient_temperature 298(2)
_diffrn_measured_fraction_theta_full 0.992
_diffrn_measured_fraction_theta_max 0.959
_diffrn_measurement_device_type 'Bruker SMART CCD'
_diffrn_measurement_method '\f and \w'
_diffrn_radiation_monochromator graphite
_diffrn_radiation_source 'fine-focus sealed tube'
_diffrn_radiation_type MoK\a
_diffrn_radiation_wavelength 0.71073
_diffrn_reflns_av_R_equivalents 0.0173
_diffrn_reflns_av_sigmaI/netI 0.0162
_diffrn_reflns_limit_h_max 13
_diffrn_reflns_limit_h_min -13
_diffrn_reflns_limit_k_max 10
_diffrn_reflns_limit_k_min -10
_diffrn_reflns_limit_l_max 17
_diffrn_reflns_limit_l_min -17
_diffrn_reflns_number 9715
_diffrn_reflns_theta_full 27.50
_diffrn_reflns_theta_max 28.23
_diffrn_reflns_theta_min 2.00
_exptl_absorpt_coefficient_mu 1.019
_exptl_absorpt_correction_T_max 0.856
_exptl_absorpt_correction_T_min 0.830
_exptl_absorpt_correction_type multi-scan
_exptl_absorpt_process_details '(SADABS; Sheldrick, 1996)'
_exptl_crystal_colour green
_exptl_crystal_density_diffrn 1.595
_exptl_crystal_density_method 'not measured'
_exptl_crystal_description block
_exptl_crystal_F_000 550
_exptl_crystal_size_max 0.18
_exptl_crystal_size_mid 0.16
_exptl_crystal_size_min 0.15
_refine_diff_density_max 0.319
_refine_diff_density_min -0.383
_refine_ls_extinction_coef 0.0076(13)
_refine_ls_extinction_method SHELXL97
_refine_ls_goodness_of_fit_ref 1.008
_refine_ls_hydrogen_treatment constr
_refine_ls_matrix_type full
_refine_ls_number_parameters 169
_refine_ls_number_reflns 2667
_refine_ls_number_restraints 0
_refine_ls_restrained_S_all 1.008
_refine_ls_R_factor_all 0.0309
_refine_ls_R_factor_gt 0.0269
_refine_ls_shift/su_max 0.000
_refine_ls_shift/su_mean 0.000
_refine_ls_structure_factor_coef Fsqd
_refine_ls_weighting_details 'calc w=1/[\s^2^(Fo^2^)+(0.0427P)^2^+0.381P] where P=(Fo^2^+2Fc^2^)/3'
_refine_ls_weighting_scheme calc
_refine_ls_wR_factor_gt 0.0798
_refine_ls_wR_factor_ref 0.0828
_reflns_number_gt 2376
_reflns_number_total 2667
_reflns_threshold_expression I>2\s(I)
_cod_data_source_file sg2077.cif
_cod_data_source_block I
_cod_original_sg_symbol_Hall -p2ybc
_cod_original_sg_symbol_H-M 'P 21/c'
_cod_database_code 2211596
_cod_database_fobs_code 2211596

loop_
_symmetry_equiv_pos_as_xyz
'x, y, z'
'-x, y+1/2, -z+1/2'
'-x, -y, -z'
'x, -y-1/2, z-1/2'

loop_
_atom_site_type_symbol
_atom_site_label
_atom_site_fract_x
_atom_site_fract_y
_atom_site_fract_z
_atom_site_U_iso_or_equiv
_atom_site_adp_type
_atom_site_calc_flag
_atom_site_refinement_flags
_atom_site_occupancy
Cu Cu1 0.5000 0.0000 0.5000 0.02565(10) Uani d S 1
O O1 0.35553(10) 0.04937(13) 0.40476(8) 0.0283(2) Uani d . 1
N N1 0.31695(12) 0.20832(15) 0.40207(9) 0.0256(3) Uani d . 1
N N2 0.60380(12) 0.17285(15) 0.43051(9) 0.0264(3) Uani d . 1
N N3 -0.01728(18) 0.1355(3) 0.61789(18) 0.0692(6) Uani d . 1
N N4 0.40599(15) 0.2095(2) 0.61252(12) 0.0430(3) Uani d . 1
N N5 0.18999(19) 0.2576(3) 0.67908(15) 0.0672(6) Uani d . 1
C C1 0.18821(15) 0.2389(2) 0.41171(12) 0.0332(3) Uani d . 1
H H1A 0.1302 0.1517 0.4193 0.040 Uiso calc R 1
C C2 0.14285(17) 0.3987(2) 0.41028(14) 0.0404(4) Uani d . 1
H H2A 0.0541 0.4196 0.4172 0.049 Uiso calc R 1
C C3 0.22881(19) 0.5284(2) 0.39855(15) 0.0416(4) Uani d . 1
H H3A 0.1991 0.6372 0.3984 0.050 Uiso calc R 1
C C4 0.36011(18) 0.49340(19) 0.38702(14) 0.0355(4) Uani d . 1
H H4A 0.4189 0.5795 0.3783 0.043 Uiso calc R 1
C C5 0.40476(14) 0.33155(18) 0.38841(11) 0.0271(3) Uani d . 1
C C6 0.54419(14) 0.29080(18) 0.37422(11) 0.0265(3) Uani d . 1
C C7 0.61083(16) 0.3791(2) 0.30490(12) 0.0332(3) Uani d . 1
H H7A 0.5675 0.4595 0.2669 0.040 Uiso calc R 1
C C8 0.74220(17) 0.3468(2) 0.29267(13) 0.0381(4) Uani d . 1
H H8A 0.7879 0.4029 0.2454 0.046 Uiso calc R 1
C C9 0.80396(16) 0.2300(2) 0.35186(14) 0.0374(4) Uani d . 1
H H9A 0.8926 0.2071 0.3460 0.045 Uiso calc R 1
C C10 0.73232(15) 0.1473(2) 0.42005(12) 0.0325(3) Uani d . 1
H H10A 0.7752 0.0702 0.4607 0.039 Uiso calc R 1
C C11 0.08167(18) 0.1897(2) 0.64381(14) 0.0430(4) Uani d . 1
C C12 0.30223(18) 0.2282(2) 0.64098(12) 0.0374(4) Uani d . 1

loop_
_atom_site_aniso_label
_atom_site_aniso_U_11
_atom_site_aniso_U_22
_atom_site_aniso_U_33
_atom_site_aniso_U_12
_atom_site_aniso_U_13
_atom_site_aniso_U_23
Cu1 0.02130(15) 0.02481(15) 0.03060(15) -0.00318(9) -0.00179(10) 0.00596(9)
O1 0.0269(5) 0.0231(5) 0.0345(5) -0.0011(4) -0.0047(4) -0.0001(4)
N1 0.0253(6) 0.0259(6) 0.0254(6) 0.0005(5) -0.0022(5) 0.0015(5)
N2 0.0232(6) 0.0251(6) 0.0309(6) -0.0019(5) 0.0003(5) 0.0024(5)
N3 0.0352(9) 0.0729(13) 0.1003(16) 0.0014(9) 0.0110(10) -0.0118(12)
N4 0.0370(8) 0.0441(9) 0.0474(8) -0.0061(6) -0.0023(7) -0.0022(7)
N5 0.0530(11) 0.0876(15) 0.0627(11) -0.0182(10) 0.0208(9) -0.0339(11)
C1 0.0235(7) 0.0392(9) 0.0366(8) -0.0018(6) -0.0006(6) 0.0009(7)
C2 0.0285(8) 0.0444(10) 0.0483(9) 0.0078(7) 0.0015(7) -0.0025(8)
C3 0.0402(10) 0.0328(9) 0.0516(11) 0.0105(7) -0.0015(8) -0.0023(7)
C4 0.0345(9) 0.0274(8) 0.0443(9) -0.0003(6) -0.0003(7) 0.0024(6)
C5 0.0262(7) 0.0270(7) 0.0278(7) -0.0008(5) -0.0005(5) 0.0023(5)
C6 0.0266(7) 0.0248(7) 0.0280(7) -0.0029(5) 0.0006(5) 0.0002(5)
C7 0.0348(8) 0.0307(8) 0.0342(8) -0.0021(6) 0.0033(6) 0.0063(6)
C8 0.0361(9) 0.0379(9) 0.0411(9) -0.0075(7) 0.0114(7) 0.0036(7)
C9 0.0265(8) 0.0356(9) 0.0508(10) -0.0034(6) 0.0082(7) 0.0004(7)
C10 0.0256(7) 0.0295(8) 0.0422(8) -0.0012(6) -0.0004(6) 0.0030(6)
C11 0.0390(10) 0.0425(10) 0.0486(10) 0.0055(8) 0.0141(8) 0.0004(8)
C12 0.0435(10) 0.0376(9) 0.0308(8) -0.0084(7) -0.0018(7) -0.0021(7)

loop_
_atom_type_symbol
_atom_type_description
_atom_type_scat_dispersion_real
_atom_type_scat_dispersion_imag
_atom_type_scat_source
C C 0.0033 0.0016 'International Tables Vol C Tables 4.2.6.8 and 6.1.1.4'
H H 0.0000 0.0000 'International Tables Vol C Tables 4.2.6.8 and 6.1.1.4'
N N 0.0061 0.0033 'International Tables Vol C Tables 4.2.6.8 and 6.1.1.4'
O O 0.0106 0.0060 'International Tables Vol C Tables 4.2.6.8 and 6.1.1.4'
Cu Cu 0.3201 1.2651 'International Tables Vol C Tables 4.2.6.8 and 6.1.1.4'

loop_
_geom_angle_atom_site_label_1
_geom_angle_atom_site_label_2
_geom_angle_atom_site_label_3
_geom_angle_site_symmetry_1
_geom_angle_site_symmetry_3
_geom_angle
_geom_angle_publ_flag
O1 Cu1 O1 . 3_656 180.00(5) ?
O1 Cu1 N2 . . 86.73(5) y
O1 Cu1 N2 3_656 . 93.27(5) y
O1 Cu1 N2 . 3_656 93.27(5) ?
O1 Cu1 N2 3_656 3_656 86.73(5) ?
N2 Cu1 N2 . 3_656 180.0 ?
O1 Cu1 N4 . . 88.34(5) y
O1 Cu1 N4 3_656 . 91.66(5) y
N2 Cu1 N4 . . 92.46(6) y
N2 Cu1 N4 3_656 . 87.54(6) y
N1 O1 Cu1 . . 115.04(8) ?
O1 N1 C1 . . 117.27(12) ?
O1 N1 C5 . . 120.70(12) ?
C1 N1 C5 . . 122.02(13) ?
C10 N2 C6 . . 117.77(13) ?
C10 N2 Cu1 . . 118.68(10) ?
C6 N2 Cu1 . . 121.56(10) ?
C12 N4 Cu1 . . 132.57(13) ?
C12 N5 C11 . . 121.47(18) ?
N1 C1 C2 . . 120.06(15) ?
N1 C1 H1A . . 120.0 ?
C2 C1 H1A . . 120.0 ?
C1 C2 C3 . . 120.05(16) ?
C1 C2 H2A . . 120.0 ?
C3 C2 H2A . . 120.0 ?
C2 C3 C4 . . 118.73(16) ?
C2 C3 H3A . . 120.6 ?
C4 C3 H3A . . 120.6 ?
C5 C4 C3 . . 120.71(16) ?
C5 C4 H4A . . 119.6 ?
C3 C4 H4A . . 119.6 ?
N1 C5 C4 . . 118.41(14) ?
N1 C5 C6 . . 119.88(13) ?
C4 C5 C6 . . 121.70(14) ?
N2 C6 C7 . . 121.89(14) ?
N2 C6 C5 . . 119.56(13) ?
C7 C6 C5 . . 118.52(14) ?
C8 C7 C6 . . 119.49(15) ?
C8 C7 H7A . . 120.3 ?
C6 C7 H7A . . 120.3 ?
C9 C8 C7 . . 118.67(15) ?
C9 C8 H8A . . 120.7 ?
C7 C8 H8A . . 120.7 ?
C8 C9 C10 . . 118.99(15) ?
C8 C9 H9A . . 120.5 ?
C10 C9 H9A . . 120.5 ?
N2 C10 C9 . . 123.12(15) ?
N2 C10 H10A . . 118.4 ?
C9 C10 H10A . . 118.4 ?
N3 C11 N5 . . 175.4(2) ?
N4 C12 N5 . . 174.90(19) ?

loop_
_geom_bond_atom_site_label_1
_geom_bond_atom_site_label_2
_geom_bond_site_symmetry_2
_geom_bond_distance
_geom_bond_publ_flag
Cu1 O1 . 1.9620(12) y
Cu1 O1 3_656 1.9620(12) ?
Cu1 N2 . 2.0156(13) y
Cu1 N2 3_656 2.0156(13) ?
Cu1 N4 . 2.5052(17) y
O1 N1 . 1.3439(16) ?
N1 C1 . 1.3492(19) ?
N1 C5 . 1.3584(19) ?
N2 C10 . 1.3417(19) ?
N2 C6 . 1.3516(19) ?
N3 C11 . 1.142(3) ?
N4 C12 . 1.154(2) ?
N5 C12 . 1.301(3) ?
N5 C11 . 1.307(3) ?
C1 C2 . 1.372(2) ?
C1 H1A . 0.9300 ?
C2 C3 . 1.381(3) ?
C2 H2A . 0.9300 ?
C3 C4 . 1.385(3) ?
C3 H3A . 0.9300 ?
C4 C5 . 1.385(2) ?
C4 H4A . 0.9300 ?
C5 C6 . 1.482(2) ?
C6 C7 . 1.387(2) ?
C7 C8 . 1.383(2) ?
C7 H7A . 0.9300 ?
C8 C9 . 1.377(3) ?
C8 H8A . 0.9300 ?
C9 C10 . 1.381(2) ?
C9 H9A . 0.9300 ?
C10 H10A . 0.9300 ?

loop_
_geom_hbond_atom_site_label_D
_geom_hbond_atom_site_label_H
_geom_hbond_atom_site_label_A
_geom_hbond_site_symmetry_A
_geom_hbond_distance_DH
_geom_hbond_distance_HA
_geom_hbond_distance_DA
_geom_hbond_angle_DHA
C4 H4A N4 3_666 0.93 2.47 3.386(2) 168.5
